data_4111289
loop_
_publ_author_name
'Jian-Ming L\"u'
'Sergiy V. Rosokha'
'Ivan S. Neretin'
'Jay K. Kochi'

_publ_section_title
;
 Quinones as Electron Acceptors. X-Ray Structures, Spectral (EPR, UV-vis)
 Characteristics and Electron-Transfer Reactivities of Their Reduced Anion
 Radicals as Separated vs Contact Ion Pairs
;
_journal_name_full 'Journal of the American Chemical Society'
_journal_page_first 16708
_journal_page_last 16719
_journal_paper_doi 10.1021/ja066471o
_journal_volume 128
_journal_year 2006
_chemical_formula_moiety 'C38 H52 K O9, 2(C4 H8 O)'
_chemical_formula_sum 'C46 H68 K O11'
_chemical_formula_weight 836.10
_chemical_name_common 'DBCrown K 2,6-DBBQ'
_chemical_name_systematic
; 
 Dibenzo-18-crown-6 tetrahydrofuran potassium 
 2,6-di-tert-butylbenzoquinonide, tetrahydrofuran solvate
;
_space_group_IT_number 14
_symmetry_cell_setting monoclinic
_symmetry_space_group_name_Hall '-P 2yn'
_symmetry_space_group_name_H-M 'P 1 21/n 1'
_atom_sites_solution_hydrogens geom
_atom_sites_solution_primary direct
_atom_sites_solution_secondary difmap
_audit_creation_method SHELXL-97
_cell_angle_alpha 90.00
_cell_angle_beta 109.204(14)
_cell_angle_gamma 90.00
_cell_formula_units_Z 4
_cell_length_a 16.238(3)
_cell_length_b 17.760(4)
_cell_length_c 17.190(3)
_cell_measurement_reflns_used 527
_cell_measurement_temperature 173(2)
_cell_measurement_theta_max 11.55
_cell_measurement_theta_min 1.06
_cell_volume 4681.5(16)
_computing_cell_refinement 'SAINT V6.28 (BrukerAXS, 1997-2001)'
_computing_data_collection 'SMART V5.630 (BrukerAXS, 1997-2001)'
_computing_data_reduction 'SAINT & SADABS V2.06 (Sheldrick, 2000)'
_computing_molecular_graphics 'XP V5.06 (BrukerAXS, 1997-99)'
_computing_publication_material 'SHELXL-93, XCIF V5.05 (BrukerAXS, 1997-99)'
_computing_structure_refinement 'SHELXTL v. 6.12 (Sheldrick, 2001)'
_computing_structure_solution 'SHELXTL v. 6.12 (Sheldrick, 2001)'
_diffrn_ambient_temperature 173(2)
_diffrn_measured_fraction_theta_full 0.998
_diffrn_measured_fraction_theta_max 0.959
_diffrn_measurement_device 'Siemens SMART'
_diffrn_measurement_method
;
\w-scan, frame range 0.3 deg, hemisphere
;
_diffrn_radiation_monochromator graphite
_diffrn_radiation_source 'fine-focus sealed tube'
_diffrn_radiation_type MoK\a
_diffrn_radiation_wavelength 0.71073
_diffrn_reflns_av_R_equivalents 0.0706
_diffrn_reflns_av_sigmaI/netI 0.0837
_diffrn_reflns_limit_h_max 23
_diffrn_reflns_limit_h_min -23
_diffrn_reflns_limit_k_max 25
_diffrn_reflns_limit_k_min -25
_diffrn_reflns_limit_l_max 23
_diffrn_reflns_limit_l_min -24
_diffrn_reflns_number 71198
_diffrn_reflns_theta_full 30.00
_diffrn_reflns_theta_max 31.04
_diffrn_reflns_theta_min 1.70
_diffrn_standards_decay_% 0
_diffrn_standards_interval_count 0
_diffrn_standards_interval_time 0
_diffrn_standards_number none
_exptl_absorpt_coefficient_mu 0.169
_exptl_absorpt_correction_type none
_exptl_crystal_colour yellow
_exptl_crystal_density_diffrn 1.186
_exptl_crystal_description prism
_exptl_crystal_F_000 1804
_exptl_crystal_size_max 0.4
_exptl_crystal_size_mid 0.2
_exptl_crystal_size_min 0.2
_refine_diff_density_max 0.915
_refine_diff_density_min -0.395
_refine_diff_density_rms 0.074
_refine_ls_extinction_method none
_refine_ls_goodness_of_fit_ref 0.916
_refine_ls_hydrogen_treatment constr
_refine_ls_matrix_type full
_refine_ls_number_parameters 512
_refine_ls_number_reflns 14350
_refine_ls_number_restraints 27
_refine_ls_restrained_S_all 0.953
_refine_ls_R_factor_all 0.1243
_refine_ls_R_factor_gt 0.0647
_refine_ls_shift/su_max 0.007
_refine_ls_shift/su_mean 0.000
_refine_ls_structure_factor_coef Fsqd
_refine_ls_weighting_details 'calc w=1/[\s^2^(Fo^2^)+(0.1054P)^2^+0.0000P] where P=(Fo^2^+2Fc^2^)/3'
_refine_ls_weighting_scheme calc
_refine_ls_wR_factor_gt 0.1751
_refine_ls_wR_factor_ref 0.1953
_reflns_number_gt 7025
_reflns_number_total 14350
_reflns_threshold_expression >2sigma(I)
_cod_data_source_file ja066471osi20060907_104048.cif
_cod_data_source_block lu19
_cod_database_code 4111289

loop_
_symmetry_equiv_pos_as_xyz
'x, y, z'
'-x+1/2, y+1/2, -z+1/2'
'-x, -y, -z'
'x-1/2, -y-1/2, z-1/2'

loop_
_atom_site_label
_atom_site_type_symbol
_atom_site_fract_x
_atom_site_fract_y
_atom_site_fract_z
_atom_site_U_iso_or_equiv
_atom_site_adp_type
_atom_site_occupancy
_atom_site_symmetry_multiplicity
_atom_site_calc_flag
_atom_site_refinement_flags
_atom_site_disorder_assembly
_atom_site_disorder_group
K1 K 0.23616(3) 0.43823(3) 0.57124(3) 0.03290(13) Uani 1 1 d . . .
O1 O 0.20824(11) 0.57739(9) 0.52120(10) 0.0469(4) Uani 1 1 d . . .
O4 O 0.22423(11) 0.76840(9) 0.28040(10) 0.0473(4) Uani 1 1 d . . .
C1 C 0.21623(13) 0.62272(13) 0.46601(14) 0.0362(5) Uani 1 1 d . . .
C2 C 0.23734(14) 0.59678(12) 0.39611(14) 0.0354(5) Uani 1 1 d . . .
H2A H 0.2489 0.5447 0.3927 0.042 Uiso 1 1 calc R . .
C3 C 0.24174(14) 0.64284(12) 0.33409(13) 0.0340(5) Uani 1 1 d . . .
C4 C 0.22397(14) 0.72404(12) 0.33809(13) 0.0350(5) Uani 1 1 d . . .
C5 C 0.20631(13) 0.75213(13) 0.41122(13) 0.0343(5) Uani 1 1 d . . .
C6 C 0.20325(13) 0.70209(13) 0.47095(14) 0.0359(5) Uani 1 1 d . . .
H6A H 0.1919 0.7211 0.5181 0.043 Uiso 1 1 calc R . .
C11 C 0.26201(16) 0.61208(13) 0.25892(14) 0.0415(6) Uani 1 1 d . . .
C12 C 0.18102(19) 0.62075(17) 0.18064(16) 0.0588(7) Uani 1 1 d . . .
H12A H 0.1311 0.5952 0.1890 0.088 Uiso 1 1 calc R . .
H12B H 0.1931 0.5982 0.1335 0.088 Uiso 1 1 calc R . .
H12C H 0.1676 0.6743 0.1699 0.088 Uiso 1 1 calc R . .
C13 C 0.34025(18) 0.65410(15) 0.24667(16) 0.0527(7) Uani 1 1 d . . .
H13A H 0.3909 0.6501 0.2970 0.079 Uiso 1 1 calc R . .
H13B H 0.3252 0.7073 0.2347 0.079 Uiso 1 1 calc R . .
H13C H 0.3543 0.6315 0.2006 0.079 Uiso 1 1 calc R . .
C14 C 0.28397(18) 0.52792(14) 0.26700(16) 0.0508(6) Uani 1 1 d . . .
H14A H 0.2357 0.5000 0.2759 0.076 Uiso 1 1 calc R . .
H14B H 0.3373 0.5199 0.3139 0.076 Uiso 1 1 calc R . .
H14C H 0.2929 0.5101 0.2164 0.076 Uiso 1 1 calc R . .
C15 C 0.18933(17) 0.83625(13) 0.41849(15) 0.0450(6) Uani 1 1 d . . .
C16 C 0.10943(19) 0.86178(15) 0.34564(18) 0.0578(7) Uani 1 1 d . . .
H16A H 0.1193 0.8503 0.2936 0.087 Uiso 1 1 calc R . .
H16B H 0.1010 0.9161 0.3494 0.087 Uiso 1 1 calc R . .
H16C H 0.0574 0.8351 0.3477 0.087 Uiso 1 1 calc R . .
C17 C 0.2702(2) 0.88153(15) 0.41861(18) 0.0626(8) Uani 1 1 d . . .
H17A H 0.2835 0.8708 0.3681 0.094 Uiso 1 1 calc R . .
H17B H 0.3201 0.8671 0.4665 0.094 Uiso 1 1 calc R . .
H17C H 0.2586 0.9355 0.4213 0.094 Uiso 1 1 calc R . .
C18 C 0.1719(2) 0.85475(16) 0.49850(18) 0.0655(8) Uani 1 1 d . . .
H18A H 0.1609 0.9088 0.5006 0.098 Uiso 1 1 calc R . .
H18B H 0.2228 0.8407 0.5456 0.098 Uiso 1 1 calc R . .
H18C H 0.1209 0.8265 0.5007 0.098 Uiso 1 1 calc R . .
O21 O 0.39954(9) 0.45867(8) 0.56176(9) 0.0337(3) Uani 1 1 d . . .
O22 O 0.36055(9) 0.51203(8) 0.70222(9) 0.0369(4) Uani 1 1 d . . .
O23 O 0.18735(10) 0.48093(9) 0.70347(9) 0.0412(4) Uani 1 1 d . . .
O24 O 0.07134(9) 0.41723(9) 0.58016(9) 0.0397(4) Uani 1 1 d . . .
O25 O 0.10998(9) 0.37303(8) 0.43716(9) 0.0369(4) Uani 1 1 d . . .
O26 O 0.28377(9) 0.39540(8) 0.43646(9) 0.0342(3) Uani 1 1 d . . .
C21 C 0.36906(14) 0.37518(12) 0.44928(13) 0.0317(5) Uani 1 1 d . . .
C22 C 0.43155(14) 0.40926(12) 0.51737(13) 0.0306(4) Uani 1 1 d . . .
C23 C 0.46166(13) 0.49770(12) 0.62953(13) 0.0338(5) Uani 1 1 d . . .
H23A H 0.5048 0.5245 0.6103 0.041 Uiso 1 1 calc R . .
H23B H 0.4932 0.4614 0.6728 0.041 Uiso 1 1 calc R . .
C24 C 0.41215(14) 0.55273(12) 0.66323(14) 0.0355(5) Uani 1 1 d . . .
H24A H 0.4533 0.5864 0.7036 0.043 Uiso 1 1 calc R . .
H24B H 0.3740 0.5841 0.6181 0.043 Uiso 1 1 calc R . .
C25 C 0.30952(16) 0.56176(14) 0.73295(16) 0.0454(6) Uani 1 1 d . . .
H25A H 0.2718 0.5932 0.6876 0.055 Uiso 1 1 calc R . .
H25B H 0.3481 0.5955 0.7752 0.055 Uiso 1 1 calc R . .
C26 C 0.25445(16) 0.51569(15) 0.76991(15) 0.0464(6) Uani 1 1 d . . .
H26A H 0.2905 0.4768 0.8070 0.056 Uiso 1 1 calc R . .
H26B H 0.2283 0.5482 0.8023 0.056 Uiso 1 1 calc R . .
C27 C 0.13088(14) 0.43325(13) 0.72348(14) 0.0379(5) Uani 1 1 d . . .
C28 C 0.06749(14) 0.39905(13) 0.65647(14) 0.0383(5) Uani 1 1 d . . .
C29 C 0.00770(14) 0.38282(15) 0.50929(15) 0.0432(6) Uani 1 1 d . . .
H29A H -0.0518 0.3996 0.5049 0.052 Uiso 1 1 calc R . .
H29B H 0.0103 0.3273 0.5146 0.052 Uiso 1 1 calc R . .
C30 C 0.02920(14) 0.40662(14) 0.43455(14) 0.0426(6) Uani 1 1 d . . .
H30A H -0.0177 0.3904 0.3841 0.051 Uiso 1 1 calc R . .
H30B H 0.0339 0.4622 0.4334 0.051 Uiso 1 1 calc R . .
C31 C 0.13080(14) 0.38979(14) 0.36485(14) 0.0420(6) Uani 1 1 d . . .
H31A H 0.1324 0.4450 0.3578 0.050 Uiso 1 1 calc R . .
H31B H 0.0854 0.3688 0.3160 0.050 Uiso 1 1 calc R . .
C32 C 0.21805(14) 0.35644(13) 0.37167(14) 0.0386(5) Uani 1 1 d . . .
H32A H 0.2188 0.3021 0.3846 0.046 Uiso 1 1 calc R . .
H32B H 0.2295 0.3623 0.3189 0.046 Uiso 1 1 calc R . .
C33 C 0.51859(14) 0.39114(12) 0.53526(14) 0.0357(5) Uani 1 1 d . . .
H33A H 0.5612 0.4142 0.5808 0.043 Uiso 1 1 calc R . .
C34 C 0.54432(16) 0.33919(13) 0.48697(15) 0.0403(5) Uani 1 1 d . . .
H34A H 0.6041 0.3260 0.5004 0.048 Uiso 1 1 calc R . .
C35 C 0.48337(16) 0.30736(13) 0.42031(15) 0.0436(6) Uani 1 1 d . . .
H35A H 0.5012 0.2725 0.3871 0.052 Uiso 1 1 calc R . .
C36 C 0.39522(15) 0.32542(12) 0.40049(14) 0.0370(5) Uani 1 1 d . . .
H36A H 0.3534 0.3035 0.3536 0.044 Uiso 1 1 calc R . .
C37 C 0.00748(16) 0.35063(15) 0.67079(16) 0.0493(6) Uani 1 1 d . . .
H37A H -0.0360 0.3279 0.6257 0.059 Uiso 1 1 calc R . .
C38 C 0.01028(19) 0.33508(17) 0.75030(18) 0.0612(8) Uani 1 1 d . . .
H38A H -0.0312 0.3016 0.7596 0.073 Uiso 1 1 calc R . .
C39 C 0.07239(19) 0.36761(18) 0.81585(17) 0.0607(8) Uani 1 1 d . . .
H39A H 0.0744 0.3562 0.8704 0.073 Uiso 1 1 calc R . .
C40 C 0.13267(17) 0.41746(16) 0.80270(16) 0.0506(6) Uani 1 1 d . . .
H40A H 0.1751 0.4406 0.8483 0.061 Uiso 1 1 calc R . .
O51 O 0.29391(19) 0.31545(14) 0.67774(17) 0.0990(8) Uani 1 1 d . . .
C51 C 0.3854(3) 0.3162(3) 0.7139(4) 0.147(2) Uani 1 1 d . . .
H51A H 0.4055 0.3686 0.7285 0.177 Uiso 1 1 calc R . .
H51B H 0.4124 0.2975 0.6737 0.177 Uiso 1 1 calc R . .
C52 C 0.4128(4) 0.2705(4) 0.7859(5) 0.196(3) Uani 1 1 d . . .
H52A H 0.4541 0.2313 0.7809 0.235 Uiso 1 1 calc R . .
H52B H 0.4416 0.3015 0.8352 0.235 Uiso 1 1 calc R . .
C53 C 0.3388(4) 0.2386(4) 0.7913(3) 0.149(2) Uani 1 1 d . . .
H53A H 0.3333 0.2508 0.8456 0.179 Uiso 1 1 calc R . .
H53B H 0.3429 0.1832 0.7874 0.179 Uiso 1 1 calc R . .
C54 C 0.2632(3) 0.2647(2) 0.7276(4) 0.1221(18) Uani 1 1 d . . .
H54A H 0.2235 0.2912 0.7514 0.146 Uiso 1 1 calc R . .
H54B H 0.2314 0.2220 0.6940 0.146 Uiso 1 1 calc R . .
O61 O -0.0141(3) 0.3490(3) 0.1736(3) 0.0792(16) Uiso 0.547(6) 1 d P A 1
C61 C -0.0098(8) 0.3122(8) 0.1025(8) 0.130(4) Uiso 0.547(6) 1 d P A 1
H61A H 0.0520 0.3024 0.1086 0.156 Uiso 0.547(6) 1 calc PR A 1
H61B H -0.0399 0.2630 0.0971 0.156 Uiso 0.547(6) 1 calc PR A 1
C62 C -0.0424(9) 0.3482(8) 0.0416(9) 0.149(5) Uiso 0.547(6) 1 d P A 1
H62A H -0.0946 0.3222 0.0047 0.178 Uiso 0.547(6) 1 calc PR A 1
H62B H -0.0005 0.3559 0.0114 0.178 Uiso 0.547(6) 1 calc PR A 1
C63 C -0.0694(8) 0.4291(6) 0.0725(6) 0.127(3) Uiso 0.547(6) 1 d P A 1
H63A H -0.0348 0.4716 0.0623 0.152 Uiso 0.547(6) 1 calc PR A 1
H63B H -0.1325 0.4401 0.0477 0.152 Uiso 0.547(6) 1 calc PR A 1
C64 C -0.0454(7) 0.4102(6) 0.1585(6) 0.125(3) Uiso 0.547(6) 1 d P A 1
H64A H -0.0029 0.4479 0.1910 0.150 Uiso 0.547(6) 1 calc PR A 1
H64B H -0.0978 0.4129 0.1757 0.150 Uiso 0.547(6) 1 calc PR A 1
O61A O 0.0483(7) 0.3699(5) 0.1702(5) 0.148(3) Uiso 0.453(6) 1 d P A 2
C61A C 0.0245(6) 0.3171(5) 0.1065(6) 0.066(2) Uiso 0.453(6) 1 d P A 2
H61C H -0.0184 0.2801 0.1128 0.079 Uiso 0.453(6) 1 calc PR A 2
H61D H 0.0754 0.2907 0.0996 0.079 Uiso 0.453(6) 1 calc PR A 2
C62A C -0.0170(6) 0.3755(5) 0.0360(5) 0.067(2) Uiso 0.453(6) 1 d P A 2
H62C H 0.0145 0.3765 -0.0044 0.080 Uiso 0.453(6) 1 calc PR A 2
H62D H -0.0794 0.3643 0.0071 0.080 Uiso 0.453(6) 1 calc PR A 2
C63A C -0.0064(9) 0.4445(6) 0.0809(7) 0.118(4) Uiso 0.453(6) 1 d P A 2
H63C H 0.0399 0.4743 0.0697 0.141 Uiso 0.453(6) 1 calc PR A 2
H63D H -0.0613 0.4736 0.0601 0.141 Uiso 0.453(6) 1 calc PR A 2
C64A C 0.0113(6) 0.4376(5) 0.1514(5) 0.082(3) Uiso 0.453(6) 1 d P A 2
H64C H -0.0417 0.4408 0.1676 0.098 Uiso 0.453(6) 1 calc PR A 2
H64D H 0.0524 0.4776 0.1806 0.098 Uiso 0.453(6) 1 calc PR A 2
O71 O 0.1834(7) 0.0780(6) 0.5173(7) 0.225(5) Uiso 0.608(7) 1 d PD B 1
C71 C 0.0801(8) 0.0794(6) 0.5273(8) 0.160(4) Uiso 0.608(7) 1 d PD B 1
H71A H 0.0337 0.0586 0.4791 0.192 Uiso 0.608(7) 1 calc PR B 1
H71B H 0.0779 0.0570 0.5793 0.192 Uiso 0.608(7) 1 calc PR B 1
C72 C 0.0845(8) 0.1570(7) 0.5284(8) 0.183(5) Uiso 0.608(7) 1 d PD B 1
H72A H 0.0912 0.1742 0.5849 0.220 Uiso 0.608(7) 1 d PR B 1
H72B H 0.0276 0.1764 0.4924 0.220 Uiso 0.608(7) 1 d PR B 1
C73 C 0.1449(14) 0.1952(10) 0.502(2) 0.386(16) Uiso 0.608(7) 1 d PD B 1
H73A H 0.1573 0.2440 0.5314 0.463 Uiso 0.608(7) 1 calc PR B 1
H73B H 0.1180 0.2062 0.4427 0.463 Uiso 0.608(7) 1 calc PR B 1
C74 C 0.2242(11) 0.1582(9) 0.5139(11) 0.251(8) Uiso 0.608(7) 1 d PD B 1
H74A H 0.2720 0.1756 0.5630 0.301 Uiso 0.608(7) 1 d PR B 1
H74B H 0.2390 0.1669 0.4631 0.301 Uiso 0.608(7) 1 d PR B 1
O71A O 0.0692(8) 0.0885(7) 0.4492(8) 0.207(6) Uiso 0.392(7) 1 d PD B 2
C71A C 0.0875(7) 0.1750(6) 0.4472(7) 0.098(2) Uiso 0.392(7) 1 d PD B 2
H71C H 0.0930 0.1905 0.3938 0.117 Uiso 0.392(7) 1 calc PR B 2
H71D H 0.0413 0.2053 0.4582 0.117 Uiso 0.392(7) 1 calc PR B 2
C72A C 0.1584(7) 0.1807(6) 0.5043(7) 0.098(2) Uiso 0.392(7) 1 d PD B 2
H72C H 0.1830 0.2285 0.5317 0.117 Uiso 0.392(7) 1 d PR B 2
H72D H 0.1983 0.1617 0.4760 0.117 Uiso 0.392(7) 1 d PR B 2
C73A C 0.1715(7) 0.1197(6) 0.5695(6) 0.098(2) Uiso 0.392(7) 1 d PD B 2
H73C H 0.2347 0.1142 0.5996 0.117 Uiso 0.392(7) 1 calc PR B 2
H73D H 0.1431 0.1357 0.6097 0.117 Uiso 0.392(7) 1 calc PR B 2
C74A C 0.1419(9) 0.0583(6) 0.5410(7) 0.098(2) Uiso 0.392(7) 1 d PD B 2
H74C H 0.1142 0.0321 0.5768 0.117 Uiso 0.392(7) 1 d PR B 2
H74D H 0.1861 0.0250 0.5307 0.117 Uiso 0.392(7) 1 d PR B 2

loop_
_atom_site_aniso_label
_atom_site_aniso_U_11
_atom_site_aniso_U_22
_atom_site_aniso_U_33
_atom_site_aniso_U_23
_atom_site_aniso_U_13
_atom_site_aniso_U_12
K1 0.0311(2) 0.0382(3) 0.0286(2) -0.0003(2) 0.00868(18) -0.00387(19)
O1 0.0443(10) 0.0490(10) 0.0515(10) 0.0192(8) 0.0214(8) 0.0051(8)
O4 0.0656(11) 0.0388(9) 0.0361(9) 0.0106(7) 0.0150(8) 0.0064(8)
C1 0.0267(11) 0.0427(13) 0.0364(12) 0.0100(10) 0.0064(9) 0.0010(9)
C2 0.0331(11) 0.0312(11) 0.0378(12) 0.0043(10) 0.0062(9) 0.0009(9)
C3 0.0317(11) 0.0347(12) 0.0318(11) 0.0024(9) 0.0050(9) -0.0007(9)
C4 0.0350(11) 0.0347(12) 0.0310(11) 0.0048(9) 0.0050(9) 0.0004(9)
C5 0.0311(11) 0.0361(12) 0.0315(11) 0.0021(9) 0.0045(9) 0.0010(9)
C6 0.0303(11) 0.0428(13) 0.0329(11) 0.0036(10) 0.0081(9) 0.0028(9)
C11 0.0502(14) 0.0385(13) 0.0326(12) 0.0018(10) 0.0092(10) 0.0070(11)
C12 0.0699(19) 0.0587(17) 0.0377(14) -0.0056(12) 0.0041(13) 0.0104(14)
C13 0.0630(17) 0.0546(16) 0.0476(15) 0.0075(12) 0.0279(13) 0.0101(13)
C14 0.0590(16) 0.0445(15) 0.0472(15) -0.0053(12) 0.0151(13) 0.0076(12)
C15 0.0560(15) 0.0363(13) 0.0390(13) 0.0015(10) 0.0106(11) 0.0059(11)
C16 0.0604(17) 0.0451(15) 0.0605(17) 0.0050(13) 0.0100(14) 0.0170(13)
C17 0.077(2) 0.0398(15) 0.0599(18) 0.0016(13) 0.0071(15) -0.0104(14)
C18 0.091(2) 0.0491(16) 0.0559(18) -0.0063(14) 0.0239(16) 0.0168(15)
O21 0.0286(7) 0.0391(8) 0.0330(8) -0.0112(6) 0.0094(6) -0.0031(6)
O22 0.0393(8) 0.0377(9) 0.0379(9) -0.0079(7) 0.0181(7) -0.0067(7)
O23 0.0403(9) 0.0481(10) 0.0381(9) -0.0054(7) 0.0168(7) -0.0101(7)
O24 0.0315(8) 0.0495(9) 0.0371(9) 0.0019(7) 0.0096(7) -0.0056(7)
O25 0.0313(8) 0.0425(9) 0.0352(8) 0.0003(7) 0.0087(7) -0.0009(7)
O26 0.0311(8) 0.0361(8) 0.0329(8) -0.0090(6) 0.0071(6) -0.0028(6)
C21 0.0347(11) 0.0306(11) 0.0300(11) 0.0006(9) 0.0108(9) -0.0019(9)
C22 0.0352(11) 0.0277(10) 0.0308(11) 0.0001(9) 0.0136(9) -0.0015(9)
C23 0.0299(11) 0.0359(12) 0.0345(11) -0.0055(9) 0.0091(9) -0.0054(9)
C24 0.0346(11) 0.0351(12) 0.0377(12) -0.0105(10) 0.0130(10) -0.0099(9)
C25 0.0501(14) 0.0439(14) 0.0504(15) -0.0183(11) 0.0275(12) -0.0104(11)
C26 0.0470(14) 0.0534(15) 0.0441(14) -0.0160(12) 0.0220(12) -0.0115(12)
C27 0.0355(12) 0.0414(13) 0.0405(13) 0.0024(10) 0.0175(10) -0.0006(10)
C28 0.0313(11) 0.0430(13) 0.0418(13) 0.0081(10) 0.0137(10) 0.0040(10)
C29 0.0289(11) 0.0518(15) 0.0465(14) -0.0028(12) 0.0092(10) -0.0034(10)
C30 0.0304(12) 0.0509(14) 0.0395(13) -0.0035(11) 0.0023(10) 0.0009(10)
C31 0.0355(12) 0.0528(15) 0.0321(12) -0.0055(11) 0.0034(10) -0.0067(11)
C32 0.0407(13) 0.0420(13) 0.0308(11) -0.0109(10) 0.0089(10) -0.0075(10)
C33 0.0355(12) 0.0372(12) 0.0351(12) -0.0015(10) 0.0125(10) -0.0028(9)
C34 0.0389(13) 0.0392(13) 0.0466(14) 0.0015(11) 0.0194(11) 0.0054(10)
C35 0.0518(15) 0.0365(13) 0.0494(15) -0.0086(11) 0.0260(12) 0.0027(11)
C36 0.0443(13) 0.0334(12) 0.0348(12) -0.0060(9) 0.0152(10) -0.0030(10)
C37 0.0348(13) 0.0592(16) 0.0515(15) 0.0092(13) 0.0110(11) -0.0079(11)
C38 0.0516(16) 0.073(2) 0.0601(18) 0.0211(15) 0.0199(14) -0.0113(14)
C39 0.0602(18) 0.079(2) 0.0462(16) 0.0138(14) 0.0219(14) -0.0119(15)
C40 0.0476(15) 0.0629(17) 0.0439(15) -0.0002(12) 0.0186(12) -0.0054(12)
O51 0.108(2) 0.0728(16) 0.119(2) 0.0470(15) 0.0405(17) 0.0208(14)
C51 0.120(4) 0.106(3) 0.255(7) 0.101(4) 0.115(5) 0.049(3)
C52 0.135(5) 0.169(6) 0.236(8) 0.090(6) -0.004(5) -0.049(4)
C53 0.121(4) 0.219(7) 0.104(4) 0.072(4) 0.033(3) 0.003(4)
C54 0.107(3) 0.090(3) 0.184(5) 0.068(3) 0.068(3) 0.030(3)

loop_
_atom_type_symbol
_atom_type_description
_atom_type_scat_dispersion_real
_atom_type_scat_dispersion_imag
_atom_type_scat_source
C C 0.0033 0.0016 'International Tables Vol C Tables 4.2.6.8 and 6.1.1.4'
H H 0.0000 0.0000 'International Tables Vol C Tables 4.2.6.8 and 6.1.1.4'
O O 0.0106 0.0060 'International Tables Vol C Tables 4.2.6.8 and 6.1.1.4'
K K 0.2009 0.2494 'International Tables Vol C Tables 4.2.6.8 and 6.1.1.4'

loop_
_geom_angle_atom_site_label_1
_geom_angle_atom_site_label_2
_geom_angle_atom_site_label_3
_geom_angle
O1 K1 O21 85.49(5)
O1 K1 O23 86.85(5)
O21 K1 O23 124.18(5)
O1 K1 O24 94.58(5)
O21 K1 O24 179.74(5)
O23 K1 O24 56.08(5)
O1 K1 O26 92.88(5)
O21 K1 O26 56.31(4)
O23 K1 O26 179.41(5)
O24 K1 O26 123.43(5)
O1 K1 O25 96.92(5)
O21 K1 O25 118.05(5)
O23 K1 O25 117.76(5)
O24 K1 O25 61.70(5)
O26 K1 O25 61.74(4)
O1 K1 O51 159.63(8)
O21 K1 O51 91.12(7)
O23 K1 O51 78.47(7)
O24 K1 O51 88.90(7)
O26 K1 O51 101.92(7)
O25 K1 O51 102.37(7)
O1 K1 O22 79.81(5)
O21 K1 O22 61.94(4)
O23 K1 O22 62.28(4)
O24 K1 O22 118.32(5)
O26 K1 O22 118.20(4)
O25 K1 O22 176.73(5)
O51 K1 O22 80.88(7)
C1 O1 K1 142.18(15)
O1 C1 C2 122.0(2)
O1 C1 C6 121.4(2)
C2 C1 C6 116.6(2)
C3 C2 C1 123.5(2)
C3 C2 H2A 118.2
C1 C2 H2A 118.2
C2 C3 C4 119.2(2)
C2 C3 C11 121.7(2)
C4 C3 C11 119.08(19)
O4 C4 C5 120.8(2)
O4 C4 C3 121.3(2)
C5 C4 C3 117.95(19)
C6 C5 C4 119.2(2)
C6 C5 C15 121.3(2)
C4 C5 C15 119.55(19)
C5 C6 C1 123.5(2)
C5 C6 H6A 118.3
C1 C6 H6A 118.3
C14 C11 C3 112.25(19)
C14 C11 C13 107.8(2)
C3 C11 C13 110.87(19)
C14 C11 C12 106.3(2)
C3 C11 C12 109.9(2)
C13 C11 C12 109.5(2)
C11 C12 H12A 109.5
C11 C12 H12B 109.5
H12A C12 H12B 109.5
C11 C12 H12C 109.5
H12A C12 H12C 109.5
H12B C12 H12C 109.5
C11 C13 H13A 109.5
C11 C13 H13B 109.5
H13A C13 H13B 109.5
C11 C13 H13C 109.5
H13A C13 H13C 109.5
H13B C13 H13C 109.5
C11 C14 H14A 109.5
C11 C14 H14B 109.5
H14A C14 H14B 109.5
C11 C14 H14C 109.5
H14A C14 H14C 109.5
H14B C14 H14C 109.5
C18 C15 C5 112.0(2)
C18 C15 C17 107.3(2)
C5 C15 C17 109.5(2)
C18 C15 C16 108.2(2)
C5 C15 C16 110.2(2)
C17 C15 C16 109.7(2)
C15 C16 H16A 109.5
C15 C16 H16B 109.5
H16A C16 H16B 109.5
C15 C16 H16C 109.5
H16A C16 H16C 109.5
H16B C16 H16C 109.5
C15 C17 H17A 109.5
C15 C17 H17B 109.5
H17A C17 H17B 109.5
C15 C17 H17C 109.5
H17A C17 H17C 109.5
H17B C17 H17C 109.5
C15 C18 H18A 109.5
C15 C18 H18B 109.5
H18A C18 H18B 109.5
C15 C18 H18C 109.5
H18A C18 H18C 109.5
H18B C18 H18C 109.5
C22 O21 C23 117.64(16)
C22 O21 K1 120.03(12)
C23 O21 K1 116.73(11)
C25 O22 C24 111.23(16)
C25 O22 K1 103.52(13)
C24 O22 K1 103.78(11)
C27 O23 C26 117.49(17)
C27 O23 K1 115.79(13)
C26 O23 K1 115.30(12)
C28 O24 C29 117.42(17)
C28 O24 K1 115.82(12)
C29 O24 K1 116.59(12)
C31 O25 C30 111.40(16)
C31 O25 K1 108.35(12)
C30 O25 K1 105.70(12)
C21 O26 C32 116.66(16)
C21 O26 K1 118.63(12)
C32 O26 K1 115.95(12)
O26 C21 C36 124.41(19)
O26 C21 C22 115.63(18)
C36 C21 C22 120.0(2)
O21 C22 C33 124.88(19)
O21 C22 C21 115.83(18)
C33 C22 C21 119.29(19)
O21 C23 C24 107.70(16)
O21 C23 H23A 110.2
C24 C23 H23A 110.2
O21 C23 H23B 110.2
C24 C23 H23B 110.2
H23A C23 H23B 108.5
O22 C24 C23 108.87(17)
O22 C24 H24A 109.9
C23 C24 H24A 109.9
O22 C24 H24B 109.9
C23 C24 H24B 109.9
H24A C24 H24B 108.3
O22 C25 C26 108.61(19)
O22 C25 H25A 110.0
C26 C25 H25A 110.0
O22 C25 H25B 110.0
C26 C25 H25B 110.0
H25A C25 H25B 108.3
O23 C26 C25 107.49(19)
O23 C26 H26A 110.2
C25 C26 H26A 110.2
O23 C26 H26B 110.2
C25 C26 H26B 110.2
H26A C26 H26B 108.5
O23 C27 C40 125.0(2)
O23 C27 C28 115.53(19)
C40 C27 C28 119.5(2)
O24 C28 C37 125.0(2)
O24 C28 C27 115.49(19)
C37 C28 C27 119.5(2)
O24 C29 C30 107.40(18)
O24 C29 H29A 110.2
C30 C29 H29A 110.2
O24 C29 H29B 110.2
C30 C29 H29B 110.2
H29A C29 H29B 108.5
O25 C30 C29 109.02(18)
O25 C30 H30A 109.9
C29 C30 H30A 109.9
O25 C30 H30B 109.9
C29 C30 H30B 109.9
H30A C30 H30B 108.3
O25 C31 C32 109.75(18)
O25 C31 H31A 109.7
C32 C31 H31A 109.7
O25 C31 H31B 109.7
C32 C31 H31B 109.7
H31A C31 H31B 108.2
O26 C32 C31 108.07(18)
O26 C32 H32A 110.1
C31 C32 H32A 110.1
O26 C32 H32B 110.1
C31 C32 H32B 110.1
H32A C32 H32B 108.4
C22 C33 C34 120.4(2)
C22 C33 H33A 119.8
C34 C33 H33A 119.8
C35 C34 C33 119.8(2)
C35 C34 H34A 120.1
C33 C34 H34A 120.1
C34 C35 C36 120.8(2)
C34 C35 H35A 119.6
C36 C35 H35A 119.6
C21 C36 C35 119.7(2)
C21 C36 H36A 120.1
C35 C36 H36A 120.1
C38 C37 C28 120.4(2)
C38 C37 H37A 119.8
C28 C37 H37A 119.8
C39 C38 C37 120.4(3)
C39 C38 H38A 119.8
C37 C38 H38A 119.8
C38 C39 C40 120.1(3)
C38 C39 H39A 119.9
C40 C39 H39A 119.9
C27 C40 C39 120.1(3)
C27 C40 H40A 120.0
C39 C40 H40A 120.0
C51 O51 C54 105.4(3)
C51 O51 K1 111.0(2)
C54 O51 K1 140.2(2)
O51 C51 C52 111.1(4)
O51 C51 H51A 109.4
C52 C51 H51A 109.4
O51 C51 H51B 109.4
C52 C51 H51B 109.4
H51A C51 H51B 108.0
C53 C52 C51 105.5(5)
C53 C52 H52A 110.6
C51 C52 H52A 110.6
C53 C52 H52B 110.6
C51 C52 H52B 110.6
H52A C52 H52B 108.8
C52 C53 C54 111.6(5)
C52 C53 H53A 109.3
C54 C53 H53A 109.3
C52 C53 H53B 109.3
C54 C53 H53B 109.3
H53A C53 H53B 108.0
C53 C54 O51 106.3(4)
C53 C54 H54A 110.5
O51 C54 H54A 110.5
C53 C54 H54B 110.5
O51 C54 H54B 110.5
H54A C54 H54B 108.7
C64 O61 C61 111.9(8)
C62 C61 O61 112.3(12)
C62 C61 H61A 109.1
O61 C61 H61A 109.1
C62 C61 H61B 109.1
O61 C61 H61B 109.1
H61A C61 H61B 107.9
C61 C62 C63 105.9(12)
C61 C62 H62A 110.6
C63 C62 H62A 110.6
C61 C62 H62B 110.6
C63 C62 H62B 110.6
H62A C62 H62B 108.7
C64 C63 C62 96.7(9)
C64 C63 H63A 112.4
C62 C63 H63A 112.4
C64 C63 H63B 112.4
C62 C63 H63B 112.4
H63A C63 H63B 110.0
O61 C64 C63 112.9(9)
O61 C64 H64A 109.0
C63 C64 H64A 109.0
O61 C64 H64B 109.0
C63 C64 H64B 109.0
H64A C64 H64B 107.8
C64A O61A C61A 115.4(9)
O61A C61A C62A 95.7(7)
O61A C61A H61C 112.6
C62A C61A H61C 112.6
O61A C61A H61D 112.6
C62A C61A H61D 112.6
H61C C61A H61D 110.1
C63A C62A C61A 101.8(8)
C63A C62A H62C 111.4
C61A C62A H62C 111.4
C63A C62A H62D 111.4
C61A C62A H62D 111.4
H62C C62A H62D 109.3
C64A C63A C62A 114.8(11)
C64A C63A H63C 108.6
C62A C63A H63C 108.6
C64A C63A H63D 108.6
C62A C63A H63D 108.6
H63C C63A H63D 107.5
C63A C64A O61A 106.6(10)
C63A C64A H64C 110.4
O61A C64A H64C 110.4
C63A C64A H64D 110.4
O61A C64A H64D 110.4
H64C C64A H64D 108.6
C74 O71 C71 114.9(9)
C72 C71 O71 88.2(7)
C72 C71 H71A 114.0
O71 C71 H71A 114.0
C72 C71 H71B 114.0
O71 C71 H71B 114.0
H71A C71 H71B 111.2
C71 C72 C73 121.6(11)
C71 C72 H72A 108.1
C73 C72 H72A 107.9
C71 C72 H72B 107.8
C73 C72 H72B 104.0
H72A C72 H72B 106.5
C72 C73 C74 116.1(14)
C72 C73 H73A 108.2
C74 C73 H73A 108.2
C72 C73 H73B 108.3
C74 C73 H73B 108.3
H73A C73 H73B 107.4
C73 C74 O71 92.9(10)
C73 C74 H74A 113.7
O71 C74 H74A 118.1
C73 C74 H74B 106.2
O71 C74 H74B 113.5
H74A C74 H74B 110.7
C71A O71A C74A 104.4(9)
C72A C71A O71A 101.2(9)
C72A C71A H71C 111.5
O71A C71A H71C 111.5
C72A C71A H71D 111.5
O71A C71A H71D 111.5
H71C C71A H71D 109.4
C71A C72A C73A 113.1(9)
C71A C72A H72C 124.5
C73A C72A H72C 108.9
C71A C72A H72D 99.8
C73A C72A H72D 99.5
H72C C72A H72D 107.4
C74A C73A C72A 113.3(9)
C74A C73A H73C 108.9
C72A C73A H73C 108.9
C74A C73A H73D 108.9
C72A C73A H73D 108.9
H73C C73A H73D 107.7
C73A C74A O71A 98.6(9)
C73A C74A H74C 111.5
O71A C74A H74C 113.8
C73A C74A H74D 113.0
O71A C74A H74D 110.0
H74C C74A H74D 109.7

loop_
_geom_bond_atom_site_label_1
_geom_bond_atom_site_label_2
_geom_bond_distance
K1 O1 2.6071(17)
K1 O21 2.7352(15)
K1 O23 2.7486(16)
K1 O24 2.7559(16)
K1 O26 2.7789(15)
K1 O25 2.7828(16)
K1 O51 2.803(2)
K1 O22 2.8063(16)
O1 C1 1.283(3)
O4 C4 1.268(3)
C1 C2 1.430(3)
C1 C6 1.432(3)
C2 C3 1.364(3)
C2 H2A 0.9500
C3 C4 1.477(3)
C3 C11 1.535(3)
C4 C5 1.466(3)
C5 C6 1.371(3)
C5 C15 1.532(3)
C6 H6A 0.9500
C11 C14 1.532(3)
C11 C13 1.546(4)
C11 C12 1.549(3)
C12 H12A 0.9800
C12 H12B 0.9800
C12 H12C 0.9800
C13 H13A 0.9800
C13 H13B 0.9800
C13 H13C 0.9800
C14 H14A 0.9800
C14 H14B 0.9800
C14 H14C 0.9800
C15 C18 1.528(4)
C15 C17 1.540(4)
C15 C16 1.545(4)
C16 H16A 0.9800
C16 H16B 0.9800
C16 H16C 0.9800
C17 H17A 0.9800
C17 H17B 0.9800
C17 H17C 0.9800
C18 H18A 0.9800
C18 H18B 0.9800
C18 H18C 0.9800
O21 C22 1.372(2)
O21 C23 1.443(2)
O22 C25 1.426(3)
O22 C24 1.429(2)
O23 C27 1.372(3)
O23 C26 1.433(3)
O24 C28 1.372(3)
O24 C29 1.448(3)
O25 C31 1.423(3)
O25 C30 1.428(3)
O26 C21 1.377(2)
O26 C32 1.441(2)
C21 C36 1.378(3)
C21 C22 1.409(3)
C22 C33 1.382(3)
C23 C24 1.498(3)
C23 H23A 0.9900
C23 H23B 0.9900
C24 H24A 0.9900
C24 H24B 0.9900
C25 C26 1.499(3)
C25 H25A 0.9900
C25 H25B 0.9900
C26 H26A 0.9900
C26 H26B 0.9900
C27 C40 1.381(3)
C27 C28 1.405(3)
C28 C37 1.381(3)
C29 C30 1.499(3)
C29 H29A 0.9900
C29 H29B 0.9900
C30 H30A 0.9900
C30 H30B 0.9900
C31 C32 1.504(3)
C31 H31A 0.9900
C31 H31B 0.9900
C32 H32A 0.9900
C32 H32B 0.9900
C33 C34 1.394(3)
C33 H33A 0.9500
C34 C35 1.366(3)
C34 H34A 0.9500
C35 C36 1.395(3)
C35 H35A 0.9500
C36 H36A 0.9500
C37 C38 1.380(4)
C37 H37A 0.9500
C38 C39 1.369(4)
C38 H38A 0.9500
C39 C40 1.392(4)
C39 H39A 0.9500
C40 H40A 0.9500
O51 C51 1.410(5)
O51 C54 1.440(4)
C51 C52 1.423(7)
C51 H51A 0.9900
C51 H51B 0.9900
C52 C53 1.358(7)
C52 H52A 0.9900
C52 H52B 0.9900
C53 C54 1.428(6)
C53 H53A 0.9900
C53 H53B 0.9900
C54 H54A 0.9900
C54 H54B 0.9900
O61 C64 1.192(10)
O61 C61 1.407(13)
C61 C62 1.193(15)
C61 H61A 0.9900
C61 H61B 0.9900
C62 C63 1.642(15)
C62 H62A 0.9900
C62 H62B 0.9900
C63 C64 1.439(12)
C63 H63A 0.9900
C63 H63B 0.9900
C64 H64A 0.9900
C64 H64B 0.9900
O61A C64A 1.334(11)
O61A C61A 1.396(12)
C61A C62A 1.567(12)
C61A H61C 0.9900
C61A H61D 0.9900
C62A C63A 1.428(13)
C62A H62C 0.9900
C62A H62D 0.9900
C63A C64A 1.156(12)
C63A H63C 0.9900
C63A H63D 0.9900
C64A H64C 0.9900
C64A H64D 0.9900
O71 C74 1.580(12)
O71 C71 1.741(12)
O71 H74D 0.9670
C71 C72 1.380(11)
C71 H71A 0.9900
C71 H71B 0.9900
C71 H74C 1.1940
C72 C73 1.383(14)
C72 H72A 0.9900
C72 H72B 0.9900
C73 C74 1.400(14)
C73 H73A 0.9900
C73 H73B 0.9900
C73 H72C 0.8859
C73 H72D 1.2523
C74 H74A 0.9899
C74 H74B 0.9901
O71A C71A 1.567(12)
O71A C74A 1.717(12)
C71A C72A 1.247(12)
C71A H71C 0.9900
C71A H71D 0.9900
C72A C73A 1.523(11)
C72A H72C 0.9900
C72A H72D 0.9900
C73A C74A 1.227(11)
C73A H73C 0.9900
C73A H73D 0.9900
C74A H74C 0.9899
C74A H74D 0.9900
